data_7107807
loop_
_publ_author_name
'Pospiech, Steffen'
'Brough, Sarah'
'Bolte, Michael'
'Lerner, Hans-Wolfram'
'Bettinger, Holger F.'
'Wagner, Matthias'

_publ_section_title
;
 An inorganic propellane with central B--B bond
;
_journal_coden_ASTM CHCOFS
_journal_issue 47
_journal_name_full
;
 Chemical Communications (Cambridge, United Kingdom)
;
_journal_page_first 5886
_journal_page_last 5888
_journal_paper_doi 10.1039/c2cc32256k
_journal_volume 48
_journal_year 2012
_chemical_formula_moiety 'C18 H22 B2 N2'
_chemical_formula_sum 'C18 H22 B2 N2'
_chemical_formula_weight 288.00
_space_group_IT_number 60
_symmetry_cell_setting orthorhombic
_symmetry_space_group_name_Hall '-P 2n 2ab'
_symmetry_space_group_name_H-M 'P b c n'
_atom_sites_solution_hydrogens geom
_atom_sites_solution_primary direct
_atom_sites_solution_secondary difmap
_audit_creation_method SHELXL-97
_cell_angle_alpha 90.00
_cell_angle_beta 90.00
_cell_angle_gamma 90.00
_cell_formula_units_Z 4
_cell_length_a 12.4867(7)
_cell_length_b 8.0814(6)
_cell_length_c 16.3838(9)
_cell_measurement_reflns_used 10936
_cell_measurement_temperature 173(2)
_cell_measurement_theta_max 26.0
_cell_measurement_theta_min 3.3
_cell_volume 1653.29(18)
_computing_cell_refinement 'X-Area (Stoe & Cie, 2001)'
_computing_data_collection 'X-Area (Stoe & Cie, 2001)'
_computing_data_reduction 'X-Area (Stoe & Cie, 2001)'
_computing_molecular_graphics 'XP (Sheldrick, 2008)'
_computing_publication_material SHELXL97
_computing_structure_refinement 'SHELXL97 (Sheldrick, 2008) '
_computing_structure_solution 'SHELXS97 (Sheldrick, 2008) '
_diffrn_ambient_temperature 173(2)
_diffrn_measured_fraction_theta_full 0.998
_diffrn_measured_fraction_theta_max 0.993
_diffrn_measurement_device_type 'STOE IPDS II two-circle-diffractometer'
_diffrn_measurement_method \w
_diffrn_radiation_monochromator graphite
_diffrn_radiation_source 'fine-focus sealed tube'
_diffrn_radiation_type MoK\a
_diffrn_radiation_wavelength 0.71073
_diffrn_reflns_av_R_equivalents 0.0660
_diffrn_reflns_av_sigmaI/netI 0.0444
_diffrn_reflns_limit_h_max 15
_diffrn_reflns_limit_h_min -15
_diffrn_reflns_limit_k_max 9
_diffrn_reflns_limit_k_min -9
_diffrn_reflns_limit_l_max 19
_diffrn_reflns_limit_l_min -19
_diffrn_reflns_number 26385
_diffrn_reflns_theta_full 25.00
_diffrn_reflns_theta_max 25.66
_diffrn_reflns_theta_min 3.25
_diffrn_standards_number 0
_exptl_absorpt_coefficient_mu 0.066
_exptl_absorpt_correction_type none
_exptl_crystal_colour colourless
_exptl_crystal_density_diffrn 1.157
_exptl_crystal_density_method 'not measured'
_exptl_crystal_description block
_exptl_crystal_F_000 616
_exptl_crystal_size_max 0.45
_exptl_crystal_size_mid 0.25
_exptl_crystal_size_min 0.20
_refine_diff_density_max 0.155
_refine_diff_density_min -0.143
_refine_diff_density_rms 0.033
_refine_ls_extinction_method none
_refine_ls_goodness_of_fit_ref 1.052
_refine_ls_hydrogen_treatment constr
_refine_ls_matrix_type full
_refine_ls_number_parameters 100
_refine_ls_number_reflns 1548
_refine_ls_number_restraints 0
_refine_ls_restrained_S_all 1.052
_refine_ls_R_factor_all 0.0752
_refine_ls_R_factor_gt 0.0443
_refine_ls_shift/su_max 0.000
_refine_ls_shift/su_mean 0.000
_refine_ls_structure_factor_coef Fsqd
_refine_ls_weighting_details 'calc w=1/[\s^2^(Fo^2^)+(0.0528P)^2^] where P=(Fo^2^+2Fc^2^)/3'
_refine_ls_weighting_scheme calc
_refine_ls_wR_factor_gt 0.0920
_refine_ls_wR_factor_ref 0.1024
_reflns_number_gt 1143
_reflns_number_total 1548
_reflns_threshold_expression I>2\s(I)
_cod_data_source_file c2cc32256k.txt
_cod_data_source_block wa1144
_cod_original_sg_symbol_H-M Pbcn
_cod_database_code 7107807

loop_
_symmetry_equiv_pos_as_xyz
'x, y, z'
'-x+1/2, -y+1/2, z+1/2'
'x+1/2, -y+1/2, -z'
'-x, y, -z+1/2'
'-x, -y, -z'
'x-1/2, y-1/2, -z-1/2'
'-x-1/2, y-1/2, z'
'x, -y, z-1/2'

loop_
_atom_site_label
_atom_site_type_symbol
_atom_site_fract_x
_atom_site_fract_y
_atom_site_fract_z
_atom_site_U_iso_or_equiv
_atom_site_adp_type
_atom_site_occupancy
_atom_site_symmetry_multiplicity
_atom_site_calc_flag
_atom_site_refinement_flags
N1 N 0.44051(11) 0.43429(16) 0.14825(8) 0.0297(3) Uani 1 1 d .
B1 B 0.46021(13) 0.5557(2) 0.20685(11) 0.0240(4) Uani 1 1 d .
C1 C 0.42254(12) 0.74602(19) 0.19228(9) 0.0238(3) Uani 1 1 d .
H1 H 0.3656 0.7572 0.1497 0.029 Uiso 1 1 calc R
C2 C 0.36999(16) 0.4548(2) 0.07766(12) 0.0435(5) Uani 1 1 d .
H2A H 0.3368 0.5646 0.0795 0.065 Uiso 1 1 calc R
H2B H 0.3141 0.3697 0.0789 0.065 Uiso 1 1 calc R
H2C H 0.4119 0.4438 0.0274 0.065 Uiso 1 1 calc R
C3 C 0.49114(16) 0.2711(2) 0.14742(13) 0.0438(5) Uani 1 1 d .
H3A H 0.5380 0.2600 0.1951 0.066 Uiso 1 1 calc R
H3B H 0.5335 0.2587 0.0975 0.066 Uiso 1 1 calc R
H3C H 0.4358 0.1852 0.1492 0.066 Uiso 1 1 calc R
C11 C 0.52936(12) 0.81847(17) 0.16623(10) 0.0240(4) Uani 1 1 d .
C12 C 0.60911(12) 0.82009(18) 0.22649(10) 0.0242(4) Uani 1 1 d .
C13 C 0.70942(13) 0.8848(2) 0.20830(11) 0.0321(4) Uani 1 1 d .
H13 H 0.7633 0.8878 0.2492 0.039 Uiso 1 1 calc R
C14 C 0.73154(14) 0.9452(2) 0.13074(12) 0.0386(5) Uani 1 1 d .
H14 H 0.7998 0.9912 0.1189 0.046 Uiso 1 1 calc R
C15 C 0.65391(15) 0.9382(2) 0.07090(11) 0.0371(4) Uani 1 1 d .
H15 H 0.6696 0.9769 0.0175 0.045 Uiso 1 1 calc R
C16 C 0.55302(14) 0.8750(2) 0.08829(10) 0.0308(4) Uani 1 1 d .
H16 H 0.5001 0.8705 0.0467 0.037 Uiso 1 1 calc R

loop_
_atom_site_aniso_label
_atom_site_aniso_U_11
_atom_site_aniso_U_22
_atom_site_aniso_U_33
_atom_site_aniso_U_23
_atom_site_aniso_U_13
_atom_site_aniso_U_12
N1 0.0296(7) 0.0263(7) 0.0331(8) -0.0061(6) -0.0041(6) 0.0005(6)
B1 0.0194(8) 0.0241(9) 0.0283(9) 0.0006(7) 0.0037(7) -0.0031(7)
C1 0.0225(7) 0.0265(7) 0.0224(8) -0.0004(7) -0.0053(6) 0.0018(6)
C2 0.0464(11) 0.0454(11) 0.0388(11) -0.0118(9) -0.0131(9) -0.0054(9)
C3 0.0492(11) 0.0291(9) 0.0532(13) -0.0132(8) -0.0052(9) 0.0050(8)
C11 0.0278(8) 0.0171(7) 0.0271(9) -0.0013(6) 0.0006(7) 0.0031(6)
C12 0.0262(8) 0.0192(7) 0.0273(9) -0.0018(6) 0.0005(7) 0.0010(6)
C13 0.0263(8) 0.0320(9) 0.0380(11) -0.0009(8) 0.0001(7) -0.0030(7)
C14 0.0328(9) 0.0358(9) 0.0471(11) 0.0037(9) 0.0117(8) -0.0048(7)
C15 0.0431(10) 0.0369(10) 0.0313(10) 0.0067(8) 0.0137(8) 0.0035(8)
C16 0.0378(10) 0.0283(8) 0.0263(9) 0.0013(7) 0.0011(7) 0.0055(7)

loop_
_atom_type_symbol
_atom_type_description
_atom_type_scat_dispersion_real
_atom_type_scat_dispersion_imag
_atom_type_scat_source
C C 0.0033 0.0016 'International Tables Vol C Tables 4.2.6.8 and 6.1.1.4'
H H 0.0000 0.0000 'International Tables Vol C Tables 4.2.6.8 and 6.1.1.4'
B B 0.0013 0.0007 'International Tables Vol C Tables 4.2.6.8 and 6.1.1.4'
N N 0.0061 0.0033 'International Tables Vol C Tables 4.2.6.8 and 6.1.1.4'

loop_
_geom_angle_atom_site_label_1
_geom_angle_atom_site_label_2
_geom_angle_atom_site_label_3
_geom_angle
_geom_angle_site_symmetry_1
_geom_angle_site_symmetry_3
B1 N1 C3 124.36(14) . .
B1 N1 C2 124.80(14) . .
C3 N1 C2 110.80(14) . .
N1 B1 C1 120.89(14) . .
N1 B1 B1 131.66(10) . 4_655
C1 B1 B1 106.64(9) . 4_655
C12 C1 C11 108.94(12) 4_655 .
C12 C1 B1 108.72(12) 4_655 .
C11 C1 B1 98.74(11) . .
C12 C1 H1 113.1 4_655 .
C11 C1 H1 113.1 . .
B1 C1 H1 113.1 . .
N1 C2 H2A 109.5 . .
N1 C2 H2B 109.5 . .
H2A C2 H2B 109.5 . .
N1 C2 H2C 109.5 . .
H2A C2 H2C 109.5 . .
H2B C2 H2C 109.5 . .
N1 C3 H3A 109.5 . .
N1 C3 H3B 109.5 . .
H3A C3 H3B 109.5 . .
N1 C3 H3C 109.5 . .
H3A C3 H3C 109.5 . .
H3B C3 H3C 109.5 . .
C16 C11 C12 119.57(15) . .
C16 C11 C1 124.95(14) . .
C12 C11 C1 115.44(14) . .
C13 C12 C11 119.50(15) . .
C13 C12 C1 124.99(14) . 4_655
C11 C12 C1 115.50(13) . 4_655
C14 C13 C12 120.51(16) . .
C14 C13 H13 119.7 . .
C12 C13 H13 119.7 . .
C15 C14 C13 119.73(16) . .
C15 C14 H14 120.1 . .
C13 C14 H14 120.1 . .
C14 C15 C16 120.43(16) . .
C14 C15 H15 119.8 . .
C16 C15 H15 119.8 . .
C11 C16 C15 120.19(16) . .
C11 C16 H16 119.9 . .
C15 C16 H16 119.9 . .

loop_
_geom_bond_atom_site_label_1
_geom_bond_atom_site_label_2
_geom_bond_distance
_geom_bond_site_symmetry_2
N1 B1 1.394(2) .
N1 C3 1.463(2) .
N1 C2 1.463(2) .
B1 C1 1.626(2) .
B1 B1 1.728(4) 4_655
C1 C12 1.512(2) 4_655
C1 C11 1.518(2) .
C1 H1 1.0000 .
C2 H2A 0.9800 .
C2 H2B 0.9800 .
C2 H2C 0.9800 .
C3 H3A 0.9800 .
C3 H3B 0.9800 .
C3 H3C 0.9800 .
C11 C16 1.388(2) .
C11 C12 1.402(2) .
C12 C13 1.390(2) .
C12 C1 1.512(2) 4_655
C13 C14 1.389(3) .
C13 H13 0.9500 .
C14 C15 1.380(3) .
C14 H14 0.9500 .
C15 C16 1.389(3) .
C15 H15 0.9500 .
C16 H16 0.9500 .

loop_
_geom_torsion_atom_site_label_1
_geom_torsion_atom_site_label_2
_geom_torsion_atom_site_label_3
_geom_torsion_atom_site_label_4
_geom_torsion
_geom_torsion_site_symmetry_1
_geom_torsion_site_symmetry_4
C3 N1 B1 C1 165.84(15) . .
C2 N1 B1 C1 -11.6(2) . .
C3 N1 B1 B1 -2.4(3) . 4_655
C2 N1 B1 B1 -179.83(19) . 4_655
N1 B1 C1 C12 145.99(14) . 4_655
B1 B1 C1 C12 -43.17(18) 4_655 4_655
N1 B1 C1 C11 -100.50(16) . .
B1 B1 C1 C11 70.34(17) 4_655 .
C12 C1 C11 C16 -135.09(15) 4_655 .
B1 C1 C11 C16 111.57(16) . .
C12 C1 C11 C12 47.48(15) 4_655 .
B1 C1 C11 C12 -65.85(15) . .
C16 C11 C12 C13 2.7(2) . .
C1 C11 C12 C13 -179.72(14) . .
C16 C11 C12 C1 -176.28(13) . 4_655
C1 C11 C12 C1 1.30(17) . 4_655
C11 C12 C13 C14 -1.0(2) . .
C1 C12 C13 C14 177.87(15) 4_655 .
C12 C13 C14 C15 -1.2(3) . .
C13 C14 C15 C16 1.6(3) . .
C12 C11 C16 C15 -2.3(2) . .
C1 C11 C16 C15 -179.58(14) . .
C14 C15 C16 C11 0.1(2) . .
